data_7706763
loop_
_publ_author_name
'Smith, Danielle E.'
'Levason, William'
'Powell, James'
'Reid, Gillian'

_publ_section_title
;
 Synthesis, properties and structural features of molybdenum(v) oxide
 trichloride complexes with neutral chalcogenoether ligands.
;
_journal_issue 12
_journal_name_full 'Dalton transactions (Cambridge, England : 2003)'
_journal_page_first 4380
_journal_page_last 4389
_journal_paper_doi 10.1039/d1dt00038a
_journal_volume 50
_journal_year 2021
_chemical_formula_moiety 'C5 H12 Cl3 Mo O S2'
_chemical_formula_sum 'C5 H12 Cl3 Mo O S2'
_chemical_formula_weight 354.56
_chemical_name_systematic '[MoOCl3(MeS(CH3)2SMe)]'
_chemical_properties_physical Air-sensitive,Moisture-sensitive,Hygroscopic
_space_group_crystal_system orthorhombic
_space_group_IT_number 62
_space_group_name_Hall '-P 2ac 2n'
_space_group_name_H-M_alt 'P n m a'
_atom_sites_solution_hydrogens geom
_atom_sites_solution_primary dual
_audit_creation_date 2020-12-16
_audit_creation_method
;
Olex2 1.2
(compiled 2018.05.29 svn.r3508 for OlexSys, GUI svn.r5506)
;
_audit_update_record
;
2020-12-16 deposited with the CCDC.	2021-02-26 downloaded from the CCDC.
;
_cell_angle_alpha 90
_cell_angle_beta 90
_cell_angle_gamma 90
_cell_formula_units_Z 4
_cell_length_a 12.2795(2)
_cell_length_b 12.7576(3)
_cell_length_c 7.6118(2)
_cell_measurement_reflns_used 4060
_cell_measurement_temperature 100.00(10)
_cell_measurement_theta_max 30.6270
_cell_measurement_theta_min 3.5160
_cell_volume 1192.44(5)
_computing_cell_refinement 'CrysAlisPro 1.171.39.46 (Rigaku OD, 2018)'
_computing_data_collection 'CrysAlisPro 1.171.39.46 (Rigaku OD, 2018)'
_computing_data_reduction 'CrysAlisPro 1.171.39.46 (Rigaku OD, 2018)'
_computing_molecular_graphics 'Olex2 (Dolomanov et al., 2009)'
_computing_publication_material 'Olex2 (Dolomanov et al., 2009)'
_computing_structure_refinement 'ShelXL (Sheldrick, 2015)'
_computing_structure_solution 'ShelXT (Sheldrick, 2015)'
_diffrn_ambient_environment N~2~
_diffrn_ambient_temperature 100.00(10)
_diffrn_detector 'CCD plate'
_diffrn_measured_fraction_theta_full 0.997
_diffrn_measured_fraction_theta_max 0.916
_diffrn_measurement_details
;
List of Runs (angles in degrees, time in seconds):

  # Type    Start    End  Width  t~exp~   \w     \q     \k     \f   Frames
#--------------------------------------------------------------------------
  1  \w    -44.00  52.00   1.00    4.00    --  -15.60  38.00-150.00   96
  2  \w    -47.00  71.00   1.00    4.00    --  -15.60  57.00 120.00  118
;
_diffrn_measurement_device 'four-circle diffractometer'
_diffrn_measurement_device_type 'XtaLAB AFC12 (RCD3): Kappa single'
_diffrn_measurement_method '\w scans'
_diffrn_orient_matrix_type 'CrysAlisPro convention (1999,Acta A55,543-557)'
_diffrn_orient_matrix_UB_11 0.0304818000
_diffrn_orient_matrix_UB_12 -0.0305080000
_diffrn_orient_matrix_UB_13 -0.0603815000
_diffrn_orient_matrix_UB_21 0.0009210000
_diffrn_orient_matrix_UB_22 -0.0420640000
_diffrn_orient_matrix_UB_23 0.0609997000
_diffrn_orient_matrix_UB_31 -0.0490734000
_diffrn_orient_matrix_UB_32 -0.0197022000
_diffrn_orient_matrix_UB_33 -0.0363339000
_diffrn_radiation_monochromator mirror
_diffrn_radiation_probe x-ray
_diffrn_radiation_type MoK\a
_diffrn_radiation_wavelength 0.71073
_diffrn_reflns_av_R_equivalents 0.0288
_diffrn_reflns_av_unetI/netI 0.0316
_diffrn_reflns_Laue_measured_fraction_full 0.997
_diffrn_reflns_Laue_measured_fraction_max 0.916
_diffrn_reflns_limit_h_max 11
_diffrn_reflns_limit_h_min -17
_diffrn_reflns_limit_k_max 17
_diffrn_reflns_limit_k_min -18
_diffrn_reflns_limit_l_max 10
_diffrn_reflns_limit_l_min -7
_diffrn_reflns_number 6824
_diffrn_reflns_point_group_measured_fraction_full 0.997
_diffrn_reflns_point_group_measured_fraction_max 0.916
_diffrn_reflns_theta_full 25.242
_diffrn_reflns_theta_max 31.010
_diffrn_reflns_theta_min 3.116
_diffrn_source 'Rotating-anode X-ray tube'
_diffrn_source_type 'Rigaku (Mo) X-ray Source'
_exptl_absorpt_coefficient_mu 2.078
_exptl_absorpt_correction_T_max 1.00000
_exptl_absorpt_correction_T_min 0.62022
_exptl_absorpt_correction_type multi-scan
_exptl_absorpt_process_details
;
CrysAlisPro 1.171.39.46 (Rigaku Oxford Diffraction, 2018)
Empirical absorption correction using spherical harmonics,
 implemented in SCALE3 ABSPACK scaling algorithm.
;
_exptl_crystal_colour 'dark green'
_exptl_crystal_colour_modifier dark
_exptl_crystal_colour_primary green
_exptl_crystal_density_diffrn 1.975
_exptl_crystal_description block
_exptl_crystal_F_000 700
_exptl_crystal_preparation 'Slow evporation from DCM'
_exptl_crystal_recrystallization_method 'Slow evporation from DCM'
_exptl_crystal_size_max 0.1
_exptl_crystal_size_mid 0.02
_exptl_crystal_size_min 0.02
_refine_diff_density_max 0.686
_refine_diff_density_min -0.593
_refine_diff_density_rms 0.121
_refine_ls_extinction_method none
_refine_ls_goodness_of_fit_ref 1.074
_refine_ls_hydrogen_treatment constr
_refine_ls_matrix_type full
_refine_ls_number_parameters 62
_refine_ls_number_reflns 1807
_refine_ls_number_restraints 0
_refine_ls_restrained_S_all 1.074
_refine_ls_R_factor_all 0.0357
_refine_ls_R_factor_gt 0.0290
_refine_ls_shift/su_max 0.001
_refine_ls_shift/su_mean 0.000
_refine_ls_structure_factor_coef Fsqd
_refine_ls_weighting_details 'w=1/[\s^2^(Fo^2^)+(0.0253P)^2^+0.7877P] where P=(Fo^2^+2Fc^2^)/3'
_refine_ls_weighting_scheme calc
_refine_ls_wR_factor_gt 0.0580
_refine_ls_wR_factor_ref 0.0605
_reflns_Friedel_coverage 0.000
_reflns_number_gt 1624
_reflns_number_total 1807
_reflns_threshold_expression 'I > 2\s(I)'
_cod_data_source_file d1dt00038a2.cif
_cod_data_source_block des_moocl3dithiahept-1
_cod_depositor_comments 'Adding full bibliography for 7706761--7706769.cif.'
_cod_database_code 7706763
_shelx_shelxl_version_number 2018/3
_chemical_oxdiff_formula MoOCl3C5H15S2
_chemical_oxdiff_usercomment 'Small green crystal'
_shelx_space_group_comment
;
The symmetry employed for this shelxl refinement is uniquely defined
by the following loop, which should always be used as a source of
symmetry information in preference to the above space-group names.
They are only intended as comments.
;
_reflns_odcompleteness_completeness 99.00
_reflns_odcompleteness_iscentric 1
_reflns_odcompleteness_theta 28.64
_olex2_refinement_description
;
1. Fixed Uiso
 At 1.2 times of:
  All C(H,H) groups
 At 1.5 times of:
  All C(H,H,H) groups
2.a Secondary CH2 refined with riding coordinates:
 C2(H2a,H2b), C3(H3a,H3b)
2.b Idealised Me refined as rotating group:
 C1(H1a,H1b,H1c)
;
_olex2_submission_special_instructions 'No special instructions were received'
_oxdiff_exptl_absorpt_empirical_details
;
Empirical correction (ABSPACK) includes:
- Absorption correction using spherical harmonics
- Frame scaling
;
_oxdiff_exptl_absorpt_empirical_full_max 1.838
_oxdiff_exptl_absorpt_empirical_full_min 0.718

loop_
_space_group_symop_operation_xyz
'x, y, z'
'-x+1/2, -y, z+1/2'
'-x, y+1/2, -z'
'x+1/2, -y+1/2, -z+1/2'
'-x, -y, -z'
'x-1/2, y, -z-1/2'
'x, -y-1/2, z'
'-x-1/2, y-1/2, z-1/2'

loop_
_atom_site_label
_atom_site_type_symbol
_atom_site_fract_x
_atom_site_fract_y
_atom_site_fract_z
_atom_site_U_iso_or_equiv
_atom_site_adp_type
_atom_site_occupancy
_atom_site_site_symmetry_order
_atom_site_calc_flag
_atom_site_refinement_flags_posn
_atom_site_refinement_flags_adp
_atom_site_refinement_flags_occupancy
_atom_site_disorder_assembly
_atom_site_disorder_group
Mo1 Mo 0.64916(2) 0.250000 0.56850(3) 0.01072(8) Uani 1 2 d S T P . .
S1 S 0.72167(4) 0.40018(5) 0.75367(7) 0.01408(12) Uani 1 1 d . . . . .
Cl2 Cl 0.84405(5) 0.250000 0.49621(10) 0.01580(16) Uani 1 2 d S T P . .
Cl1 Cl 0.60486(4) 0.11716(5) 0.36758(7) 0.01863(13) Uani 1 1 d . . . . .
O1 O 0.54027(16) 0.250000 0.7005(3) 0.0174(5) Uani 1 2 d S T P . .
C2 C 0.80119(17) 0.35055(19) 0.9372(3) 0.0162(5) Uani 1 1 d . . . . .
H2A H 0.875138 0.339628 0.896247 0.019 Uiso 1 1 calc R . . . .
H2B H 0.803886 0.404883 1.026193 0.019 Uiso 1 1 calc R . . . .
C3 C 0.7634(2) 0.250000 1.0250(4) 0.0159(6) Uani 1 2 d S T P . .
H3A H 0.789066 0.250000 1.145538 0.019 Uiso 1 2 calc RS T P . .
H3B H 0.684409 0.249999 1.028325 0.019 Uiso 1 2 calc RS T P . .
C1 C 0.60456(19) 0.4519(2) 0.8666(3) 0.0229(5) Uani 1 1 d . . . . .
H1A H 0.551597 0.474828 0.782175 0.034 Uiso 1 1 calc GR . . . .
H1B H 0.626282 0.510091 0.938404 0.034 Uiso 1 1 calc GR . . . .
H1C H 0.573365 0.398264 0.939389 0.034 Uiso 1 1 calc GR . . . .

loop_
_atom_site_aniso_label
_atom_site_aniso_U_11
_atom_site_aniso_U_22
_atom_site_aniso_U_33
_atom_site_aniso_U_23
_atom_site_aniso_U_13
_atom_site_aniso_U_12
Mo1 0.01196(12) 0.00847(15) 0.01173(13) 0.000 -0.00055(9) 0.000
S1 0.0186(2) 0.0090(3) 0.0147(2) -0.0007(2) -0.00184(19) 0.0001(2)
Cl2 0.0132(3) 0.0191(4) 0.0151(3) 0.000 0.0011(3) 0.000
Cl1 0.0249(3) 0.0128(3) 0.0182(2) -0.0033(2) -0.0045(2) -0.0023(2)
O1 0.0154(10) 0.0167(13) 0.0201(11) 0.000 0.0010(9) 0.000
C2 0.0196(10) 0.0114(12) 0.0176(10) -0.0028(9) -0.0058(8) 0.0007(9)
C3 0.0209(14) 0.0122(17) 0.0147(13) 0.000 -0.0026(12) 0.000
C1 0.0243(11) 0.0189(14) 0.0254(12) -0.0080(11) -0.0019(10) 0.0099(10)

loop_
_atom_type_symbol
_atom_type_description
_atom_type_scat_dispersion_real
_atom_type_scat_dispersion_imag
_atom_type_scat_source
C C 0.0033 0.0016 'International Tables Vol C Tables 4.2.6.8 and 6.1.1.4'
H H 0.0000 0.0000 'International Tables Vol C Tables 4.2.6.8 and 6.1.1.4'
Cl Cl 0.1484 0.1585 'International Tables Vol C Tables 4.2.6.8 and 6.1.1.4'
Mo Mo -1.6832 0.6857 'International Tables Vol C Tables 4.2.6.8 and 6.1.1.4'
O O 0.0106 0.0060 'International Tables Vol C Tables 4.2.6.8 and 6.1.1.4'
S S 0.1246 0.1234 'International Tables Vol C Tables 4.2.6.8 and 6.1.1.4'

loop_
_geom_angle_atom_site_label_1
_geom_angle_atom_site_label_2
_geom_angle_atom_site_label_3
_geom_angle
_geom_angle_site_symmetry_1
_geom_angle_site_symmetry_3
_geom_angle_publ_flag
S1 Mo1 S1 97.94(3) 7_565 . ?
Cl2 Mo1 S1 77.449(17) . . ?
Cl2 Mo1 S1 77.449(17) . 7_565 ?
Cl1 Mo1 S1 84.153(19) . 7_565 ?
Cl1 Mo1 S1 171.02(2) . . ?
Cl1 Mo1 S1 171.02(2) 7_565 7_565 ?
Cl1 Mo1 S1 84.152(19) 7_565 . ?
Cl1 Mo1 Cl2 94.581(19) . . ?
Cl1 Mo1 Cl2 94.581(19) 7_565 . ?
Cl1 Mo1 Cl1 92.47(3) . 7_565 ?
O1 Mo1 S1 86.95(5) . . ?
O1 Mo1 S1 86.96(5) . 7_565 ?
O1 Mo1 Cl2 156.03(8) . . ?
O1 Mo1 Cl1 101.90(5) . 7_565 ?
O1 Mo1 Cl1 101.90(5) . . ?
C2 S1 Mo1 110.60(8) . . ?
C1 S1 Mo1 105.14(9) . . ?
C1 S1 C2 100.94(11) . . ?
C3 C2 S1 117.91(17) . . ?
C2 C3 C2 115.2(3) 7_565 . ?

loop_
_geom_bond_atom_site_label_1
_geom_bond_atom_site_label_2
_geom_bond_distance
_geom_bond_site_symmetry_2
_geom_bond_publ_flag
Mo1 S1 2.5397(6) 7_565 ?
Mo1 S1 2.5397(6) . ?
Mo1 Cl2 2.4555(7) . ?
Mo1 Cl1 2.3467(6) 7_565 ?
Mo1 Cl1 2.3467(6) . ?
Mo1 O1 1.673(2) . ?
S1 C2 1.818(2) . ?
S1 C1 1.800(2) . ?
C2 C3 1.519(3) . ?
